data_4508311
loop_
_publ_author_name
'Koffer, Jacob H.'
'Olshansky, Jacob H.'
'Smith, Matthew D.'
'Hernandez, Kristen J.'
'Zeller, Matthias'
'Ferrence, Gregory M.'
'Schrier, Joshua'
'Norquist, Alexander J.'

_publ_section_title
;
 Formation Principles for Templated Vanadium Selenite Oxalates
;
_journal_issue 10
_journal_name_full 'Crystal Growth &amp; Design'
_journal_page_first 4504
_journal_paper_doi 10.1021/cg400992q
_journal_volume 13
_journal_year 2013
_chemical_absolute_configuration ad
_chemical_formula_moiety 'C7 H18 N2 O14 Se2 V2'
_chemical_formula_sum 'C7 H18 N2 O14 Se2 V2'
_chemical_formula_weight 614.03
_space_group_IT_number 4
_symmetry_cell_setting monoclinic
_symmetry_space_group_name_Hall 'P 2yb'
_symmetry_space_group_name_H-M 'P 1 21 1'
_atom_sites_solution_hydrogens difmap
_atom_sites_solution_primary direct
_cell_angle_alpha 90
_cell_angle_beta 116.074(2)
_cell_angle_gamma 90
_cell_formula_units_Z 2
_cell_length_a 9.2250(15)
_cell_length_b 11.2463(18)
_cell_length_c 9.3681(15)
_cell_measurement_reflns_used 3580
_cell_measurement_temperature 100
_cell_measurement_theta_max 31
_cell_measurement_theta_min 2
_cell_volume 873.0(2)
_computing_cell_refinement 'DENZO/SCALEPACK (Otwinowski & Minor, 1997)'
_computing_data_collection 'COLLECT (Nonius, 2001).'
_computing_data_reduction 'DENZO/SCALEPACK (Otwinowski & Minor, 1997)'
_computing_molecular_graphics 'CAMERON (Watkin et al., 1996)'
_computing_publication_material 'CRYSTALS (Betteridge et al., 2003)'
_computing_structure_refinement 'CRYSTALS (Betteridge et al., 2003)'
_computing_structure_solution 'SIR92 (Altomare et al., 1994)'
_diffrn_ambient_temperature 100
_diffrn_measured_fraction_theta_full 0.997
_diffrn_measured_fraction_theta_max 0.937
_diffrn_measurement_device Area
_diffrn_measurement_device_type 'Nonius KappaCCD'
_diffrn_measurement_method \w
_diffrn_radiation_monochromator graphite
_diffrn_radiation_type 'Mo K\a'
_diffrn_radiation_wavelength 0.71073
_diffrn_reflns_av_R_equivalents 0.045
_diffrn_reflns_limit_h_max 13
_diffrn_reflns_limit_h_min -13
_diffrn_reflns_limit_k_max 16
_diffrn_reflns_limit_k_min -16
_diffrn_reflns_limit_l_max 13
_diffrn_reflns_limit_l_min -12
_diffrn_reflns_number 14409
_diffrn_reflns_theta_full 28.006
_diffrn_reflns_theta_max 31.825
_diffrn_reflns_theta_min 2.420
_diffrn_standards_number 0
_exptl_absorpt_coefficient_mu 5.316
_exptl_absorpt_correction_T_max 0.90
_exptl_absorpt_correction_T_min 0.53
_exptl_absorpt_correction_type multi-scan
_exptl_absorpt_process_details 'DENZO/SCALEPACK (Otwinowski & Minor, 1997)'
_exptl_crystal_colour blue
_exptl_crystal_density_diffrn 2.336
_exptl_crystal_density_method 'not measured'
_exptl_crystal_description lath
_exptl_crystal_F_000 600
_exptl_crystal_size_max 0.280
_exptl_crystal_size_mid 0.120
_exptl_crystal_size_min 0.020
_refine_diff_density_max 1.00
_refine_diff_density_min -1.26
_refine_ls_abs_structure_details 'Flack (1983), 2516 Friedel-pairs'
_refine_ls_abs_structure_Flack 0.03(3)
_refine_ls_extinction_coef 8.6(12)
_refine_ls_extinction_method 'Larson (1970), Equation 22'
_refine_ls_goodness_of_fit_ref 0.9100
_refine_ls_hydrogen_treatment constr
_refine_ls_matrix_type full
_refine_ls_number_parameters 246
_refine_ls_number_reflns 4129
_refine_ls_number_restraints 1
_refine_ls_R_factor_all 0.0473
_refine_ls_R_factor_gt 0.0346
_refine_ls_shift/su_max 0.0003569
_refine_ls_shift/su_mean 0.0000275
_refine_ls_structure_factor_coef Fsqd
_refine_ls_weighting_details
;
 Method, part 1, Chebychev polynomial, (Watkin, 1994, Prince, 1982) 
 [weight] = 1.0/[A~0~*T~0~(x)+A~1~*T~1~(x) ... +A~n-1~]*T~n-1~(x)] 
 where A~i~ are the Chebychev coefficients listed below and x= Fcalc/Fmax 
 Method = Robust Weighting (Prince, 1982) 
 W = [weight] * [1-(deltaF/6*sigmaF)^2^]^2^ 
 A~i~ are: 
 30.3 37.1 21.4 2.56 
;
_refine_ls_weighting_scheme calc
_refine_ls_wR_factor_all 0.0952
_refine_ls_wR_factor_gt 0.0802
_refine_ls_wR_factor_ref 0.0737
_reflns_limit_h_max 12
_reflns_limit_h_min -13
_reflns_limit_k_max 16
_reflns_limit_k_min -16
_reflns_limit_l_max 13
_reflns_limit_l_min 0
_reflns_number_gt 4453
_reflns_number_total 5437
_reflns_threshold_expression I>2.0\s(I)
_oxford_diffrn_Wilson_B_factor 0.72
_oxford_diffrn_Wilson_scale 7.86
_oxford_refine_ls_r_factor_ref 0.0316
_oxford_refine_ls_scale 0.4589(6)
_oxford_reflns_number_all 5427
_oxford_reflns_threshold_expression_ref I>3.0\s(I)
_cod_data_source_file cg400992q_si_002.cif
_cod_data_source_block Cmp-8b
_cod_depositor_comments
;
The following automatic conversions were performed:

'_symmetry_cell_setting' value 'Monoclinic' changed to 'monoclinic'
according to /home/saulius/struct/CIF-dictionaries/cif_core.dic
dictionary named 'cif_core.dic' version 2.4.2 from
2011-04-26.

'_atom_sites_solution_primary' value 'Direct' changed to
'direct' according to
/home/saulius/struct/CIF-dictionaries/cif_core.dic dictionary named
'cif_core.dic' version 2.4.2 from 2011-04-26.

Automatic conversion script
Id: cif_fix_values 1891 2012-01-12 08:04:46Z andrius 
;
_cod_original_sg_symbol_H-M 'P 1 21 1 '
_cod_database_code 4508311

loop_
_symmetry_equiv_pos_as_xyz
x,y,z
-x,y+1/2,-z

loop_
_atom_site_label
_atom_site_type_symbol
_atom_site_fract_x
_atom_site_fract_y
_atom_site_fract_z
_atom_site_U_iso_or_equiv
_atom_site_occupancy
_atom_site_adp_type
_atom_site_refinement_flags_posn
_atom_site_refinement_flags_adp
V1 V 1.07180(14) 0.51124(18) 1.03795(18) 0.0098 1.0000 Uani . .
V2 V 0.93033(14) 0.26845(17) 1.46135(18) 0.0093 1.0000 Uani . .
Se1 Se 1.00695(7) 0.25841(13) 1.15759(10) 0.0095 1.0000 Uani . .
Se2 Se 1.00088(7) 0.52082(13) 1.34459(9) 0.0094 1.0000 Uani . .
O1 O 1.2190(6) 0.5945(5) 1.1508(8) 0.0139 1.0000 Uani . .
O2 O 0.9272(7) 0.6285(5) 0.8750(9) 0.0132 1.0000 Uani . .
O3 O 0.9243(5) 0.5216(6) 1.1414(7) 0.0108 1.0000 Uani . .
O4 O 1.1449(6) 0.3511(5) 1.1403(8) 0.0131 1.0000 Uani . .
O5 O 1.1626(6) 0.4740(5) 0.8770(8) 0.0116 1.0000 Uani . U
O6 O 0.8804(7) 0.3912(5) 0.8513(8) 0.0129 1.0000 Uani . .
O7 O 0.7816(7) 0.1872(6) 1.3462(9) 0.0185 1.0000 Uani . .
O8 O 0.9296(7) 0.6531(6) 1.3753(9) 0.0149 1.0000 Uani . .
O9 O 1.0819(6) 0.2545(7) 1.3613(8) 0.0154 1.0000 Uani . .
O10 O 0.8648(6) 0.4304(5) 1.3659(8) 0.0129 1.0000 Uani . .
O11 O 0.8293(6) 0.3114(6) 1.6124(8) 0.0117 1.0000 Uani . .
O12 O 1.1224(6) 0.3858(5) 1.6512(7) 0.0126 1.0000 Uani . .
O13 O 0.6735(7) 0.6842(6) 0.9737(9) 0.0186 1.0000 Uani . .
O14 O 0.6634(7) 0.5911(6) 1.4646(9) 0.0185 1.0000 Uani . .
N1 N 0.4688(7) 0.5031(7) 0.8057(9) 0.0137 1.0000 Uani . .
N2 N 0.5354(7) 0.2797(8) 0.6945(9) 0.0182 1.0000 Uani . .
C1 C 1.0777(8) 0.4107(7) 0.7568(9) 0.0092 1.0000 Uani . .
C2 C 0.9139(8) 0.3664(7) 0.7395(11) 0.0125 1.0000 Uani . .
C3 C 0.5612(9) 0.4072(7) 0.9229(12) 0.0153 1.0000 Uani . .
C4 C 0.5089(9) 0.2881(8) 0.8437(11) 0.0166 1.0000 Uani . .
C5 C 0.4505(9) 0.3784(9) 0.5807(12) 0.0189 1.0000 Uani . .
C6 C 0.4953(8) 0.4996(8) 0.6611(11) 0.0159 1.0000 Uani . .
C7 C 0.5353(6) 0.4185(4) 1.0718(7) 0.0194 1.0000 Uani . .
H1 H 0.6879 0.7523 0.9213 0.0225 1.0000 Uiso R .
H2 H 0.7703 0.6390 1.0169 0.0225 1.0000 Uiso R .
H3 H 0.7057 0.5672 1.3932 0.0224 1.0000 Uiso R .
H4 H 0.7414 0.6376 1.5475 0.0224 1.0000 Uiso R .
H5 H 0.5105 0.5729 0.8546 0.0390 1.0000 Uiso R .
H6 H 0.3645 0.4958 0.7801 0.0387 1.0000 Uiso R .
H7 H 0.6762 0.4161 0.9530 0.0159 1.0000 Uiso R .
H8 H 0.5703 0.2255 0.9174 0.0263 1.0000 Uiso R .
H9 H 0.3947 0.2780 0.8129 0.0259 1.0000 Uiso R .
H10 H 0.6395 0.2819 0.7183 0.0146 1.0000 Uiso R .
H11 H 0.4905 0.2092 0.6502 0.0153 1.0000 Uiso R .
H12 H 0.4800 0.3732 0.4940 0.0268 1.0000 Uiso R .
H13 H 0.3346 0.3660 0.5399 0.0270 1.0000 Uiso R .
H14 H 0.6079 0.5175 0.6891 0.0159 1.0000 Uiso R .
H15 H 0.4255 0.5595 0.5862 0.0162 1.0000 Uiso R .
H16 H 0.5914 0.3558 1.1450 0.0321 1.0000 Uiso R .
H17 H 0.5769 0.4940 1.1207 0.0318 1.0000 Uiso R .
H18 H 0.4222 0.4151 1.0444 0.0322 1.0000 Uiso R .

loop_
_atom_site_aniso_label
_atom_site_aniso_U_11
_atom_site_aniso_U_22
_atom_site_aniso_U_33
_atom_site_aniso_U_23
_atom_site_aniso_U_13
_atom_site_aniso_U_12
V1 0.0099(5) 0.0064(6) 0.0116(8) -0.0016(6) 0.0033(5) 0.0009(5)
V2 0.0099(5) 0.0045(6) 0.0123(8) 0.0013(6) 0.0039(5) -0.0022(5)
Se1 0.0099(3) 0.0049(4) 0.0134(5) -0.0005(3) 0.0049(3) 0.0003(3)
Se2 0.0087(3) 0.0065(4) 0.0113(5) -0.0001(3) 0.0027(3) -0.0002(3)
O1 0.016(2) 0.009(3) 0.013(3) -0.003(2) 0.003(2) -0.0064(18)
O2 0.014(2) 0.002(3) 0.025(4) 0.006(2) 0.011(2) 0.0037(19)
O3 0.0105(19) 0.008(2) 0.010(3) -0.004(2) 0.0002(18) 0.001(2)
O4 0.009(2) 0.010(3) 0.019(3) 0.000(2) 0.006(2) -0.0016(18)
O5 0.013(2) 0.007(2) 0.017(3) 0.0006(19) 0.008(2) -0.0006(16)
O6 0.015(2) 0.007(3) 0.027(4) -0.003(2) 0.018(3) -0.0014(17)
O7 0.016(3) 0.013(3) 0.025(4) 0.000(3) 0.007(3) 0.004(2)
O8 0.013(2) 0.014(3) 0.012(3) -0.001(2) 0.000(2) 0.004(2)
O9 0.0122(19) 0.019(3) 0.016(3) 0.004(3) 0.007(2) 0.000(2)
O10 0.010(2) 0.007(3) 0.018(3) 0.005(2) 0.004(2) -0.0004(17)
O11 0.0084(19) 0.011(2) 0.010(3) -0.0013(19) -0.0010(18) -0.0002(16)
O12 0.010(2) 0.015(3) 0.004(3) 0.002(2) -0.005(2) 0.0012(18)
O13 0.014(2) 0.015(3) 0.025(4) 0.004(2) 0.007(2) -0.0002(18)
O14 0.019(2) 0.018(3) 0.022(3) 0.000(2) 0.012(2) -0.003(2)
N1 0.016(2) 0.005(3) 0.023(4) 0.007(3) 0.010(3) 0.005(2)
N2 0.009(2) 0.023(5) 0.021(4) -0.004(3) 0.005(3) -0.002(2)
C1 0.013(3) 0.009(3) 0.003(3) -0.001(2) 0.001(2) 0.005(2)
C2 0.005(2) 0.006(3) 0.026(5) 0.004(3) 0.006(3) -0.003(2)
C3 0.015(3) 0.004(3) 0.023(4) 0.002(3) 0.005(3) 0.006(2)
C4 0.014(3) 0.013(4) 0.023(5) 0.008(3) 0.009(3) 0.001(2)
C5 0.011(3) 0.028(5) 0.017(4) 0.005(3) 0.006(3) -0.001(3)
C6 0.015(3) 0.011(4) 0.020(4) -0.002(3) 0.006(3) 0.001(2)
C7 0.019(2) 0.014(2) 0.021(2) -0.0001(17) 0.005(2) -0.0018(17)

loop_
_atom_type_symbol
_atom_type_scat_dispersion_real
_atom_type_scat_dispersion_imag
_atom_type_scat_Cromer_Mann_a1
_atom_type_scat_Cromer_Mann_b1
_atom_type_scat_Cromer_Mann_a2
_atom_type_scat_Cromer_Mann_b2
_atom_type_scat_Cromer_Mann_a3
_atom_type_scat_Cromer_Mann_b3
_atom_type_scat_Cromer_Mann_a4
_atom_type_scat_Cromer_Mann_b4
_atom_type_scat_Cromer_Mann_c
_atom_type_scat_source
C 0.0033 0.0016 2.3100 20.8439 1.0200 10.2075 1.5886 0.5687 0.8650 51.6512 0.2156 'International Tables Vol C 4.2.6.8 and 6.1.1.4'
N 0.0061 0.0033 12.2126 0.0057 3.1322 9.8933 2.0125 28.9975 1.1663 0.5826 -11.5290 'International Tables Vol C 4.2.6.8 and 6.1.1.4'
H 0.0000 0.0000 0.4930 10.5109 0.3229 26.1257 0.1402 3.1424 0.0408 57.7998 0.0030 'International Tables Vol C 4.2.6.8 and 6.1.1.4'
V 0.3005 0.5294 10.2971 6.8657 7.3511 0.4385 2.0703 26.8938 2.0571 102.4780 1.2199 'International Tables Vol C 4.2.6.8 and 6.1.1.4'
Se -0.0929 2.2259 17.0006 2.4098 5.8196 0.2726 3.9731 15.2372 4.3543 43.8163 2.8409 'International Tables Vol C 4.2.6.8 and 6.1.1.4'
O 0.0106 0.0060 3.0485 13.2771 2.2868 5.7011 1.5463 0.3239 0.8670 32.9089 0.2508 'International Tables Vol C 4.2.6.8 and 6.1.1.4'

loop_
_geom_angle_atom_site_label_1
_geom_angle_site_symmetry_1
_geom_angle_atom_site_label_2
_geom_angle_atom_site_label_3
_geom_angle_site_symmetry_3
_geom_angle
_geom_angle_publ_flag
Se1 2_757 V1 Se1 . 158.55(4) yes
Se1 2_757 V1 Se2 . 113.22(5) yes
Se1 . V1 Se2 . 64.86(4) yes
Se1 2_757 V1 O1 . 77.6(3) yes
Se1 . V1 O1 . 121.4(3) yes
Se2 . V1 O1 . 80.6(2) yes
Se1 2_757 V1 O2 . 25.62(17) yes
Se1 . V1 O2 . 133.00(18) yes
Se2 . V1 O2 . 109.15(19) yes
O1 . V1 O2 . 101.7(3) yes
Se1 2_757 V1 O3 . 101.2(2) yes
Se1 . V1 O3 . 67.0(2) yes
Se2 . V1 O3 . 27.42(15) yes
O1 . V1 O3 . 101.9(3) yes
O2 . V1 O3 . 87.9(2) yes
Se1 2_757 V1 O4 . 170.02(18) yes
Se1 . V1 O4 . 27.75(14) yes
Se2 . V1 O4 . 76.20(19) yes
O1 . V1 O4 . 101.5(3) yes
O2 . V1 O4 . 156.7(3) yes
Se1 2_757 V1 O5 . 79.78(18) yes
Se1 . V1 O5 . 105.87(18) yes
Se2 . V1 O5 . 165.11(19) yes
O1 . V1 O5 . 95.9(3) yes
O2 . V1 O5 . 85.7(3) yes
Se1 2_757 V1 O6 . 99.66(16) yes
Se1 . V1 O6 . 63.03(16) yes
Se2 . V1 O6 . 108.02(15) yes
O1 . V1 O6 . 171.2(3) yes
O2 . V1 O6 . 77.1(2) yes
O3 . V1 O4 . 88.7(3) yes
O3 . V1 O5 . 162.0(2) yes
O4 . V1 O5 . 90.5(2) yes
O3 . V1 O6 . 86.8(2) yes
O4 . V1 O6 . 79.7(2) yes
O5 . V1 O6 . 75.4(2) yes
O8 2_748 V2 Se2 2_748 26.49(17) yes
O8 2_748 V2 Se1 . 109.6(2) yes
Se2 2_748 V2 Se1 . 113.67(5) yes
O8 2_748 V2 Se2 . 132.71(18) yes
Se2 2_748 V2 Se2 . 159.13(4) yes
Se1 . V2 Se2 . 64.78(4) yes
O8 2_748 V2 O7 . 102.7(3) yes
Se2 2_748 V2 O7 . 77.6(3) yes
Se1 . V2 O7 . 80.8(3) yes
Se2 . V2 O7 . 121.0(3) yes
O8 2_748 V2 O9 . 87.6(3) yes
Se2 2_748 V2 O9 . 101.0(2) yes
Se1 . V2 O9 . 27.68(17) yes
Se2 . V2 O9 . 67.8(2) yes
O7 . V2 O9 . 101.9(3) yes
O8 2_748 V2 O10 . 154.6(3) yes
Se2 2_748 V2 O10 . 168.85(19) yes
Se1 . V2 O10 . 77.17(19) yes
Se2 . V2 O10 . 27.12(14) yes
O7 . V2 O10 . 102.5(3) yes
O8 2_748 V2 O11 . 87.8(3) yes
Se2 2_748 V2 O11 . 81.51(19) yes
Se1 . V2 O11 . 162.53(19) yes
Se2 . V2 O11 . 104.30(19) yes
O7 . V2 O11 . 94.8(3) yes
O8 2_748 V2 O12 . 76.1(2) yes
Se2 2_748 V2 O12 . 99.55(15) yes
Se1 . V2 O12 . 108.05(16) yes
Se2 . V2 O12 . 63.42(15) yes
O7 . V2 O12 . 171.0(3) yes
O9 . V2 O10 . 89.9(3) yes
O9 . V2 O11 . 163.2(2) yes
O10 . V2 O11 . 87.4(3) yes
O9 . V2 O12 . 87.0(2) yes
O10 . V2 O12 . 78.6(2) yes
O11 . V2 O12 . 76.2(2) yes
O2 2_747 Se1 V1 . 125.2(2) yes
O2 2_747 Se1 V2 . 115.7(3) yes
V1 . Se1 V2 . 115.13(5) yes
O2 2_747 Se1 V1 2_747 31.6(2) yes
V1 . Se1 V1 2_747 126.48(3) yes
V2 . Se1 V1 2_747 116.68(5) yes
O2 2_747 Se1 O4 . 99.9(3) yes
V1 . Se1 O4 . 33.3(2) yes
V2 . Se1 O4 . 121.6(2) yes
V1 2_747 Se1 O4 . 117.6(2) yes
O2 2_747 Se1 O9 . 100.4(4) yes
V1 . Se1 O9 . 111.4(2) yes
V2 . Se1 O9 . 32.72(15) yes
V1 2_747 Se1 O9 . 119.2(3) yes
O4 . Se1 O9 . 99.7(3) yes
V2 . Se2 V1 . 115.22(6) yes
V2 . Se2 V2 2_758 126.11(3) yes
V1 . Se2 V2 2_758 117.67(5) yes
V2 . Se2 O3 . 109.7(2) yes
V1 . Se2 O3 . 32.32(14) yes
V2 2_758 Se2 O3 . 120.2(2) yes
V2 . Se2 O8 . 124.3(2) yes
V1 . Se2 O8 . 115.2(2) yes
V2 2_758 Se2 O8 . 31.4(2) yes
O3 . Se2 O8 . 100.5(3) yes
V2 . Se2 O10 . 32.58(19) yes
V1 . Se2 O10 . 122.5(2) yes
V2 2_758 Se2 O10 . 115.0(2) yes
O3 . Se2 O10 . 99.7(3) yes
O8 . Se2 O10 . 98.2(3) yes
V1 . O2 Se1 2_757 122.8(4) yes
V1 . O3 Se2 . 120.3(2) yes
V1 . O4 Se1 . 118.9(3) yes
V1 . O5 C1 . 118.2(4) yes
V1 . O6 C2 . 112.3(4) yes
V2 2_758 O8 Se2 . 122.1(3) yes
V2 . O9 Se1 . 119.6(3) yes
V2 . O10 Se2 . 120.3(3) yes
V2 . O11 C2 1_556 118.9(5) yes
V2 . O12 C1 1_556 109.2(5) yes
H1 . O13 H2 . 109.5 no
H3 . O14 H4 . 109.5 no
C3 . N1 C6 . 112.4(6) yes
C3 . N1 H5 . 105.8 no
C6 . N1 H5 . 106.4 no
C3 . N1 H6 . 109.2 no
C6 . N1 H6 . 110.3 no
H5 . N1 H6 . 112.6 no
C4 . N2 C5 . 111.2(7) yes
C4 . N2 H10 . 111.1 no
C5 . N2 H10 . 109.1 no
C4 . N2 H11 . 104.4 no
C5 . N2 H11 . 109.4 no
H10 . N2 H11 . 111.5 no
O5 . C1 O12 1_554 122.3(7) yes
O5 . C1 C2 . 118.1(4) yes
O12 1_554 C1 C2 . 119.6(5) yes
C1 . C2 O11 1_554 115.6(5) yes
C1 . C2 O6 . 115.8(5) yes
O11 1_554 C2 O6 . 128.6(6) yes
N1 . C3 C4 . 108.7(7) yes
N1 . C3 C7 . 110.0(6) yes
C4 . C3 C7 . 112.4(7) yes
N1 . C3 H7 . 109.4 no
C4 . C3 H7 . 107.8 no
C7 . C3 H7 . 108.4 no
N2 . C4 C3 . 111.2(7) yes
N2 . C4 H8 . 109.1 no
C3 . C4 H8 . 109.5 no
N2 . C4 H9 . 108.1 no
C3 . C4 H9 . 108.8 no
H8 . C4 H9 . 110.1 no
N2 . C5 C6 . 111.6(8) yes
N2 . C5 H12 . 107.5 no
C6 . C5 H12 . 110.8 no
N2 . C5 H13 . 108.2 no
C6 . C5 H13 . 109.6 no
H12 . C5 H13 . 109.1 no
C5 . C6 N1 . 111.0(8) yes
C5 . C6 H14 . 110.1 no
N1 . C6 H14 . 109.5 no
C5 . C6 H15 . 108.0 no
N1 . C6 H15 . 108.4 no
H14 . C6 H15 . 109.7 no
C3 . C7 H16 . 110.0 no
C3 . C7 H17 . 108.7 no
H16 . C7 H17 . 109.3 no
C3 . C7 H18 . 110.0 no
H16 . C7 H18 . 110.0 no
H17 . C7 H18 . 108.7 no

loop_
_geom_bond_atom_site_label_1
_geom_bond_atom_site_label_2
_geom_bond_site_symmetry_2
_geom_bond_distance
_geom_bond_publ_flag
V1 Se1 2_757 3.2313(19) yes
V1 Se1 . 3.2074(19) yes
V1 Se2 . 3.2161(19) yes
V1 O1 . 1.605(6) yes
V1 O2 . 2.015(7) yes
V1 O3 . 1.991(5) yes
V1 O4 . 2.013(7) yes
V1 O5 . 2.064(6) yes
V1 O6 . 2.298(6) yes
V2 O8 2_748 1.989(7) yes
V2 Se2 2_748 3.2325(18) yes
V2 Se1 . 3.222(2) yes
V2 Se2 . 3.2096(18) yes
V2 O7 . 1.606(7) yes
V2 O9 . 2.003(5) yes
V2 O10 . 2.002(6) yes
V2 O11 . 2.065(6) yes
V2 O12 . 2.297(6) yes
Se1 O2 2_747 1.661(6) yes
Se1 O4 . 1.706(6) yes
Se1 O9 . 1.721(7) yes
Se2 O3 . 1.715(6) yes
Se2 O8 . 1.702(6) yes
Se2 O10 . 1.694(5) yes
O5 C1 . 1.270(10) yes
O6 C2 . 1.247(11) yes
O11 C2 1_556 1.262(11) yes
O12 C1 1_556 1.259(10) yes
O13 H1 . 0.950 no
O13 H2 . 0.950 no
O14 H3 . 0.950 no
O14 H4 . 0.950 no
N1 C3 . 1.508(11) yes
N1 C6 . 1.478(11) yes
N1 H5 . 0.905 no
N1 H6 . 0.888 no
N2 C4 . 1.525(12) yes
N2 C5 . 1.500(13) yes
N2 H10 . 0.886 no
N2 H11 . 0.906 no
C1 C2 . 1.531(5) yes
C3 C4 . 1.504(12) yes
C3 C7 . 1.520(11) yes
C3 H7 . 0.976 no
C4 H8 . 0.974 no
C4 H9 . 0.969 no
C5 C6 . 1.524(14) yes
C5 H12 . 0.965 no
C5 H13 . 0.974 no
C6 H14 . 0.974 no
C6 H15 . 0.982 no
C7 H16 . 0.961 no
C7 H17 . 0.962 no
C7 H18 . 0.960 no

loop_
_geom_hbond_atom_site_label_D
_geom_hbond_atom_site_label_H
_geom_hbond_atom_site_label_A
_geom_hbond_site_symmetry_A
_geom_hbond_angle_DHA
_geom_hbond_distance_DH
_geom_hbond_distance_HA
_geom_hbond_distance_DA
_geom_hbond_publ_flag
O13 H1 O4 2_757 145.6(2) 0.950 2.175 3.007(12) yes
O13 H2 O3 . 159.4(2) 0.950 1.915 2.824(12) yes
O14 H3 O8 . 125.4(2) 0.950 2.351 3.003(12) yes
O14 H3 O10 . 140.8(2) 0.950 2.217 3.014(12) yes
O14 H4 O9 2_758 154.9(3) 0.950 1.972 2.861(12) yes
N1 H5 O13 . 157.0(3) 0.905 1.896 2.753(12) yes
N1 H6 O5 1_455 146.2(2) 0.888 2.417 3.193(12) yes
N1 H6 O12 1_454 148.6(2) 0.888 2.367 3.159(12) yes
C3 H7 O3 . 142.9(2) 0.976 2.492 3.322(12) yes
C3 H7 O6 . 142.5(3) 0.976 2.473 3.300(12) yes
C4 H9 O12 1_454 140.0(2) 0.969 2.594 3.394(12) yes
N2 H10 O6 . 144.4(2) 0.886 2.360 3.123(12) yes
N2 H10 O11 1_554 144.3(2) 0.886 2.384 3.147(12) yes
N2 H11 O14 2_647 161.8(3) 0.906 1.895 2.771(12) yes
C5 H13 O9 1_454 149.9(2) 0.974 2.525 3.403(12) yes
C7 H18 O5 1_455 148.37(19) 0.960 2.309 3.167(12) yes
